data_7062131
loop_
_publ_author_name
'Orvo\<s, Jakub'
'Fischer, R\'obert'
'Brach\<nakov\'a, Barbora'
'Pavlik, J\'an'
'Monco\<l, J\'an'
'\<Sag\'atov\'a, Alexandra'
'Fronc, Marek'
'Ko\<z\'i\<sek, Jozef'
'Routaboul, Lucie'
'Bousseksou, Azzedine'
'\<Salitro\<s, Ivan'

_publ_section_title
;
 Pyridyl-benzimidazole derivatives decorated with phenylazo substituents
 and their low-spin iron(ii) complexes: a study of the synthesis,
 structure and photoisomerization
;
_journal_issue 3
_journal_name_full 'New Journal of Chemistry'
_journal_page_first 1488
_journal_page_last 1497
_journal_paper_doi 10.1039/D2NJ04774H
_journal_volume 47
_journal_year 2023
_chemical_formula_moiety 'C36 H24 Fe N10, 2(B F4), 3(H2 O), C2 H6 O'
_chemical_formula_sum 'C38 H36 B2 F8 Fe N10 O4'
_chemical_formula_weight 926.24
_space_group_crystal_system monoclinic
_space_group_IT_number 14
_space_group_name_Hall '-P 2yn'
_space_group_name_H-M_alt 'P 1 21/n 1'
_atom_sites_solution_hydrogens mixed
_atom_sites_solution_primary dual
_audit_creation_date 2022-06-07
_audit_creation_method
;
Olex2 1.5
(compiled 2022.04.07 svn.rca3783a0 for OlexSys, GUI svn.r6498)
;
_audit_update_record
;
2022-06-10 deposited with the CCDC.	2022-12-05 downloaded from the CCDC.
;
_cell_angle_alpha 90
_cell_angle_beta 96.579(2)
_cell_angle_gamma 90
_cell_formula_units_Z 4
_cell_length_a 12.3214(6)
_cell_length_b 15.2951(8)
_cell_length_c 21.4537(11)
_cell_measurement_reflns_used 9933
_cell_measurement_temperature 110
_cell_measurement_theta_max 32
_cell_measurement_theta_min 2
_cell_volume 4016.5(4)
_computing_molecular_graphics 'Olex2 1.5 (Dolomanov et al., 2009)'
_computing_publication_material 'Olex2 1.5 (Dolomanov et al., 2009)'
_computing_structure_refinement 'SHELXL 2018/3 (Sheldrick, 2015)'
_computing_structure_solution 'SHELXT  (Sheldrick, 2015)'
_diffrn_ambient_temperature 110
_diffrn_measured_fraction_theta_full 0.996
_diffrn_measured_fraction_theta_max 0.996
_diffrn_measurement_device Area
_diffrn_measurement_device_type 'Bruker Kappa Apex2'
_diffrn_measurement_method '\f & \w scans'
_diffrn_radiation_type MoK\a
_diffrn_radiation_wavelength 0.71073
_diffrn_reflns_av_R_equivalents 0.0569
_diffrn_reflns_av_unetI/netI 0.0262
_diffrn_reflns_Laue_measured_fraction_full 0.996
_diffrn_reflns_Laue_measured_fraction_max 0.996
_diffrn_reflns_limit_h_max 14
_diffrn_reflns_limit_h_min -14
_diffrn_reflns_limit_k_max 18
_diffrn_reflns_limit_k_min -18
_diffrn_reflns_limit_l_max 25
_diffrn_reflns_limit_l_min -25
_diffrn_reflns_number 81395
_diffrn_reflns_point_group_measured_fraction_full 0.996
_diffrn_reflns_point_group_measured_fraction_max 0.996
_diffrn_reflns_theta_full 25.026
_diffrn_reflns_theta_max 25.026
_diffrn_reflns_theta_min 2.329
_exptl_absorpt_coefficient_mu 0.468
_exptl_absorpt_correction_T_max 0.99
_exptl_absorpt_correction_T_min 0.95
_exptl_absorpt_correction_type multi-scan
_exptl_absorpt_process_details 'SADABS (Siemens, 1996)'
_exptl_crystal_colour black
_exptl_crystal_colour_primary black
_exptl_crystal_density_diffrn 1.532
_exptl_crystal_description plate
_exptl_crystal_F_000 1896
_exptl_crystal_size_max 0.18
_exptl_crystal_size_mid 0.1
_exptl_crystal_size_min 0.02
_refine_diff_density_max 1.763
_refine_diff_density_min -0.732
_refine_diff_density_rms 0.099
_refine_ls_extinction_method none
_refine_ls_goodness_of_fit_ref 1.050
_refine_ls_hydrogen_treatment mixed
_refine_ls_matrix_type full
_refine_ls_number_parameters 594
_refine_ls_number_reflns 7081
_refine_ls_number_restraints 0
_refine_ls_restrained_S_all 1.050
_refine_ls_R_factor_all 0.0575
_refine_ls_R_factor_gt 0.0479
_refine_ls_shift/su_max 0.001
_refine_ls_shift/su_mean 0.000
_refine_ls_structure_factor_coef Fsqd
_refine_ls_weighting_details 'w=1/[\s^2^(Fo^2^)+(0.0796P)^2^+7.8212P] where P=(Fo^2^+2Fc^2^)/3'
_refine_ls_weighting_scheme calc
_refine_ls_wR_factor_gt 0.1348
_refine_ls_wR_factor_ref 0.1431
_reflns_Friedel_coverage 0.000
_reflns_number_gt 6029
_reflns_number_total 7081
_reflns_threshold_expression 'I > 2\s(I)'
_cod_data_source_file d2nj04774h2.cif
_cod_data_source_block bb261
_cod_depositor_comments 'Adding full bibliography for 7062127--7062133.cif.'
_cod_database_code 7062131
_shelx_shelxl_version_number 2018/3
_shelx_space_group_comment
;
The symmetry employed for this shelxl refinement is uniquely defined
by the following loop, which should always be used as a source of
symmetry information in preference to the above space-group names.
They are only intended as comments.
;
_olex2_refinement_description
;
1. Fixed Uiso
 At 1.2 times of:
  All C(H) groups, All C(H,H) groups
 At 1.5 times of:
  All C(H,H,H) groups, All O(H) groups
2.a Secondary CH2 refined with riding coordinates:
 C41(H41A,H41B)
2.b Aromatic/amide H refined with riding coordinates:
 C15(H15), C27(H27), C16(H16), C3(H3), C17(H17), C24(H24), C6(H6), C5(H5),
 C29(H29), C18(H18), C32(H32), C34(H34), C14(H14), C11(H11), C28(H28), C21(H21),
  C23(H23), C33(H33), C22(H22), C35(H35), C4(H4), C10(H10), C36(H36), C9(H9)
2.c Idealised Me refined as rotating group:
 C42(H42A,H42B,H42C)
2.d Idealised tetrahedral OH refined as rotating group:
 O1(H1)
;
_olex2_submission_special_instructions 'No special instructions were received'

loop_
_space_group_symop_operation_xyz
'x, y, z'
'-x+1/2, y+1/2, -z+1/2'
'-x, -y, -z'
'x-1/2, -y-1/2, z-1/2'

loop_
_atom_site_label
_atom_site_type_symbol
_atom_site_fract_x
_atom_site_fract_y
_atom_site_fract_z
_atom_site_U_iso_or_equiv
_atom_site_adp_type
_atom_site_occupancy
_atom_site_site_symmetry_order
_atom_site_calc_flag
_atom_site_refinement_flags_posn
_atom_site_refinement_flags_adp
_atom_site_refinement_flags_occupancy
_atom_site_disorder_assembly
_atom_site_disorder_group
Fe1 Fe 0.70591(3) 0.52256(2) 0.19404(2) 0.01098(13) Uani 1 1 d . . . . .
F2 F 0.30267(15) 0.56256(13) 0.22857(9) 0.0285(4) Uani 1 1 d . . . . .
F3 F 0.13225(15) 0.50576(14) 0.20825(10) 0.0343(5) Uani 1 1 d . . . . .
F4 F 0.20009(16) 0.53961(13) 0.30877(9) 0.0309(5) Uani 1 1 d . . . . .
F1 F 0.26906(17) 0.42439(12) 0.26010(10) 0.0333(5) Uani 1 1 d . . . . .
O2 O 0.3264(2) 0.72035(16) 0.32817(13) 0.0239(5) Uani 1 1 d . . . . .
O3 O 0.15342(18) 0.74872(16) 0.23285(12) 0.0230(5) Uani 1 1 d . . . . .
N5 N 0.79935(18) 0.56605(15) 0.13828(11) 0.0126(5) Uani 1 1 d . . . . .
N9 N 0.75114(18) 0.40143(15) 0.20349(11) 0.0131(5) Uani 1 1 d . . . . .
F5 F 0.3460(3) 0.61603(17) 0.43196(11) 0.0582(7) Uani 1 1 d . . . . .
N1 N 0.61716(18) 0.62858(15) 0.20532(11) 0.0130(5) Uani 1 1 d . . . . .
N3 N 0.70609(19) 0.35124(16) 0.24153(11) 0.0147(5) Uani 1 1 d . . . . .
O1 O 1.2059(2) 0.74988(17) 0.11423(13) 0.0386(6) Uani 1 1 d . . . . .
H1 H 1.215973 0.802742 0.105948 0.058 Uiso 1 1 calc R U . . .
N6 N 0.67409(19) 0.50656(16) 0.06255(11) 0.0158(5) Uani 1 1 d . . . . .
N7 N 0.49246(19) 0.69257(16) 0.25794(11) 0.0150(5) Uani 1 1 d . . . . .
N4 N 0.82538(18) 0.57141(15) 0.25494(11) 0.0129(5) Uani 1 1 d . . . . .
F8 F 0.3352(2) 0.54197(17) 0.52167(11) 0.0513(7) Uani 1 1 d . . . . .
N10 N 0.62798(19) 0.49044(15) 0.11253(11) 0.0133(5) Uani 1 1 d . . . . .
N2 N 0.61966(18) 0.48219(15) 0.25502(11) 0.0124(5) Uani 1 1 d . . . . .
N8 N 0.98496(19) 0.64253(16) 0.26778(11) 0.0162(5) Uani 1 1 d . . . . .
O4 O 0.2622(3) 0.4211(2) 0.41489(16) 0.0429(7) Uani 1 1 d . . . . .
F6 F 0.4077(3) 0.6778(2) 0.52430(13) 0.0782(10) Uani 1 1 d . . . . .
F7 F 0.2277(2) 0.6565(2) 0.49568(16) 0.0823(11) Uani 1 1 d . . . . .
C30 C 0.7724(2) 0.55097(19) 0.07690(13) 0.0151(6) Uani 1 1 d . . . . .
C12 C 0.6352(2) 0.39946(18) 0.27462(13) 0.0139(6) Uani 1 1 d . . . . .
C2 C 0.5185(2) 0.75164(19) 0.21325(13) 0.0154(6) Uani 1 1 d . . . . .
C1 C 0.5524(2) 0.62055(19) 0.25096(13) 0.0138(6) Uani 1 1 d . . . . .
C13 C 0.8164(2) 0.35540(18) 0.16263(13) 0.0146(6) Uani 1 1 d . . . . .
C31 C 0.5318(2) 0.43757(19) 0.09977(13) 0.0149(6) Uani 1 1 d . . . . .
C26 C 0.8930(2) 0.60828(18) 0.15886(13) 0.0145(6) Uani 1 1 d . . . . .
C15 C 0.8391(3) 0.2388(2) 0.09124(15) 0.0236(7) Uani 1 1 d . . . . .
H15 H 0.811911 0.188200 0.068951 0.028 Uiso 1 1 calc R U . . .
C7 C 0.5976(2) 0.71170(18) 0.18043(13) 0.0131(6) Uani 1 1 d . . . . .
C27 C 0.9630(2) 0.63762(19) 0.11723(14) 0.0177(6) Uani 1 1 d . . . . .
H27 H 1.028172 0.668171 0.131679 0.021 Uiso 1 1 calc R U . . .
C16 C 0.9421(3) 0.2710(2) 0.08304(15) 0.0248(7) Uani 1 1 d . . . . .
H16 H 0.985525 0.242007 0.055567 0.030 Uiso 1 1 calc R U . . .
C19 C 0.9037(2) 0.61066(18) 0.22692(13) 0.0142(6) Uani 1 1 d . . . . .
C3 C 0.4772(2) 0.83493(19) 0.19769(14) 0.0187(6) Uani 1 1 d . . . . .
H3 H 0.423168 0.861461 0.219698 0.022 Uiso 1 1 calc R U . . .
C17 C 0.9814(2) 0.3452(2) 0.11478(15) 0.0216(7) Uani 1 1 d . . . . .
H17 H 1.052187 0.366378 0.109395 0.026 Uiso 1 1 calc R U . . .
C24 C 0.8111(2) 0.54849(19) 0.37114(13) 0.0164(6) Uani 1 1 d . . . . .
H24 H 0.742271 0.519743 0.366562 0.020 Uiso 1 1 calc R U . . .
C20 C 0.9596(2) 0.62161(18) 0.32701(14) 0.0159(6) Uani 1 1 d . . . . .
C6 C 0.6401(2) 0.75490(19) 0.13113(13) 0.0155(6) Uani 1 1 d . . . . .
H6 H 0.694265 0.728778 0.109040 0.019 Uiso 1 1 calc R U . . .
C5 C 0.5995(2) 0.8374(2) 0.11610(14) 0.0196(6) Uani 1 1 d . . . . .
H5 H 0.626526 0.868619 0.082864 0.024 Uiso 1 1 calc R U . . .
C29 C 0.8393(2) 0.5770(2) 0.03259(14) 0.0200(6) Uani 1 1 d . . . . .
H29 H 0.820241 0.565078 -0.010739 0.024 Uiso 1 1 calc R U . . .
C18 C 0.9187(2) 0.38875(19) 0.15428(14) 0.0171(6) Uani 1 1 d . . . . .
H18 H 0.945043 0.440516 0.175326 0.021 Uiso 1 1 calc R U . . .
C32 C 0.5247(2) 0.3775(2) 0.05060(14) 0.0192(6) Uani 1 1 d . . . . .
H32 H 0.582569 0.372027 0.025183 0.023 Uiso 1 1 calc R U . . .
C25 C 0.8584(2) 0.57811(18) 0.31918(13) 0.0141(6) Uani 1 1 d . . . . .
C34 C 0.3474(3) 0.3347(2) 0.07647(15) 0.0233(7) Uani 1 1 d . . . . .
H34 H 0.284225 0.298946 0.068747 0.028 Uiso 1 1 calc R U . . .
C14 C 0.7760(2) 0.28024(19) 0.13182(14) 0.0187(6) Uani 1 1 d . . . . .
H14 H 0.706418 0.257697 0.138473 0.022 Uiso 1 1 calc R U . . .
C11 C 0.5840(2) 0.3668(2) 0.32381(14) 0.0184(6) Uani 1 1 d . . . . .
H11 H 0.595514 0.308170 0.337671 0.022 Uiso 1 1 calc R U . . .
C8 C 0.5530(2) 0.53641(19) 0.28235(13) 0.0139(6) Uani 1 1 d . . . . .
C28 C 0.9350(3) 0.6210(2) 0.05355(15) 0.0221(7) Uani 1 1 d . . . . .
H28 H 0.982011 0.640107 0.024144 0.027 Uiso 1 1 calc R U . . .
C21 C 1.0182(2) 0.6341(2) 0.38566(14) 0.0213(7) Uani 1 1 d . . . . .
H21 H 1.087415 0.662188 0.390471 0.026 Uiso 1 1 calc R U . . .
C23 C 0.8677(2) 0.5624(2) 0.42944(14) 0.0201(6) Uani 1 1 d . . . . .
H23 H 0.836627 0.543824 0.465739 0.024 Uiso 1 1 calc R U . . .
C33 C 0.4318(3) 0.3258(2) 0.03922(15) 0.0224(7) Uani 1 1 d . . . . .
H33 H 0.426021 0.284414 0.005984 0.027 Uiso 1 1 calc R U . . .
C22 C 0.9704(3) 0.6035(2) 0.43652(15) 0.0244(7) Uani 1 1 d . . . . .
H22 H 1.007945 0.610304 0.477432 0.029 Uiso 1 1 calc R U . . .
C35 C 0.3546(2) 0.3949(2) 0.12460(15) 0.0218(7) Uani 1 1 d . . . . .
H35 H 0.296009 0.400930 0.149429 0.026 Uiso 1 1 calc R U . . .
C4 C 0.5191(2) 0.8764(2) 0.14874(15) 0.0208(7) Uani 1 1 d . . . . .
H4 H 0.492964 0.933053 0.136580 0.025 Uiso 1 1 calc R U . . .
C10 C 0.5152(2) 0.4221(2) 0.35232(14) 0.0204(6) Uani 1 1 d . . . . .
H10 H 0.478881 0.401090 0.386090 0.024 Uiso 1 1 calc R U . . .
C36 C 0.4470(2) 0.4468(2) 0.13700(14) 0.0191(6) Uani 1 1 d . . . . .
H36 H 0.452362 0.487944 0.170373 0.023 Uiso 1 1 calc R U . . .
C9 C 0.4988(2) 0.5083(2) 0.33190(14) 0.0179(6) Uani 1 1 d . . . . .
H9 H 0.452002 0.546469 0.351349 0.021 Uiso 1 1 calc R U . . .
C42 C 1.2460(3) 0.6139(2) 0.06688(17) 0.0305(8) Uani 1 1 d . . . . .
H42A H 1.207250 0.584404 0.098321 0.046 Uiso 1 1 calc R U . . .
H42B H 1.305602 0.576539 0.055966 0.046 Uiso 1 1 calc R U . . .
H42C H 1.195100 0.625339 0.029224 0.046 Uiso 1 1 calc R U . . .
C41 C 1.2915(3) 0.6979(3) 0.0928(2) 0.0432(10) Uani 1 1 d . . . . .
H41A H 1.348590 0.686325 0.128213 0.052 Uiso 1 1 calc R U . . .
H41B H 1.325510 0.730151 0.060071 0.052 Uiso 1 1 calc R U . . .
B1 B 0.2259(3) 0.5088(2) 0.25103(17) 0.0205(7) Uani 1 1 d . . . . .
B2 B 0.3323(3) 0.6254(3) 0.49474(17) 0.0270(8) Uani 1 1 d . . . . .
H4A H 0.289(6) 0.446(5) 0.447(4) 0.10(3) Uiso 1 1 d . . . . .
H4B H 0.245(5) 0.458(4) 0.382(3) 0.079(18) Uiso 1 1 d . . . . .
H3A H 0.184(4) 0.748(3) 0.194(2) 0.060(15) Uiso 1 1 d . . . . .
H3B H 0.157(3) 0.799(3) 0.240(2) 0.039(12) Uiso 1 1 d . . . . .
H2A H 0.321(4) 0.680(3) 0.355(2) 0.052(14) Uiso 1 1 d . . . . .
H2B H 0.282(3) 0.714(3) 0.3057(19) 0.022(12) Uiso 1 1 d . . . . .

loop_
_atom_site_aniso_label
_atom_site_aniso_U_11
_atom_site_aniso_U_22
_atom_site_aniso_U_33
_atom_site_aniso_U_23
_atom_site_aniso_U_13
_atom_site_aniso_U_12
Fe1 0.0108(2) 0.0108(2) 0.0115(2) 0.00102(15) 0.00153(15) 0.00005(15)
F2 0.0231(9) 0.0276(10) 0.0350(11) 0.0023(8) 0.0043(8) -0.0066(8)
F3 0.0212(10) 0.0442(12) 0.0358(12) -0.0036(9) -0.0045(8) -0.0048(9)
F4 0.0318(10) 0.0332(11) 0.0289(10) -0.0049(8) 0.0088(8) 0.0035(8)
F1 0.0442(12) 0.0188(10) 0.0380(12) 0.0013(8) 0.0095(9) 0.0068(9)
O2 0.0189(12) 0.0281(14) 0.0246(13) -0.0024(11) 0.0021(11) -0.0011(10)
O3 0.0214(11) 0.0177(12) 0.0306(14) -0.0013(10) 0.0053(10) -0.0052(9)
N5 0.0137(11) 0.0103(11) 0.0138(12) 0.0007(9) 0.0019(9) 0.0020(9)
N9 0.0101(11) 0.0148(12) 0.0141(12) 0.0008(9) 0.0003(9) -0.0005(9)
F5 0.100(2) 0.0464(15) 0.0305(12) 0.0016(11) 0.0155(13) -0.0126(14)
N1 0.0123(11) 0.0135(12) 0.0132(12) 0.0010(9) 0.0016(9) -0.0010(9)
N3 0.0149(11) 0.0150(12) 0.0144(12) 0.0024(10) 0.0022(9) -0.0002(10)
O1 0.0453(15) 0.0291(14) 0.0451(16) -0.0095(12) 0.0219(13) -0.0057(12)
N6 0.0165(12) 0.0171(12) 0.0136(12) 0.0017(10) 0.0014(10) -0.0011(10)
N7 0.0138(11) 0.0142(12) 0.0171(12) -0.0010(10) 0.0018(9) 0.0011(9)
N4 0.0135(11) 0.0127(12) 0.0126(12) 0.0005(9) 0.0021(9) 0.0004(9)
F8 0.0564(15) 0.0505(15) 0.0437(14) 0.0207(11) -0.0080(11) -0.0189(12)
N10 0.0131(11) 0.0118(11) 0.0152(12) 0.0010(9) 0.0020(9) 0.0020(9)
N2 0.0110(11) 0.0137(12) 0.0121(11) -0.0004(9) -0.0001(9) -0.0007(9)
N8 0.0157(12) 0.0164(12) 0.0166(12) -0.0020(10) 0.0018(10) -0.0014(10)
O4 0.0604(19) 0.0364(16) 0.0327(16) 0.0000(14) 0.0084(14) 0.0043(14)
F6 0.114(3) 0.0690(19) 0.0445(15) 0.0177(14) -0.0197(16) -0.0558(19)
F7 0.0613(18) 0.108(3) 0.083(2) 0.036(2) 0.0303(16) 0.0383(18)
C30 0.0166(14) 0.0144(14) 0.0146(14) 0.0022(11) 0.0024(11) 0.0023(11)
C12 0.0126(13) 0.0140(14) 0.0144(14) 0.0004(11) -0.0015(11) -0.0009(11)
C2 0.0136(13) 0.0151(14) 0.0167(14) -0.0036(11) -0.0015(11) -0.0023(11)
C1 0.0120(13) 0.0149(14) 0.0142(14) -0.0014(11) -0.0001(11) 0.0009(11)
C13 0.0159(14) 0.0128(14) 0.0154(14) 0.0048(11) 0.0029(11) 0.0044(11)
C31 0.0131(13) 0.0150(14) 0.0158(14) 0.0021(11) -0.0021(11) -0.0003(11)
C26 0.0148(13) 0.0111(13) 0.0174(14) -0.0001(11) 0.0015(11) 0.0017(11)
C15 0.0329(17) 0.0175(15) 0.0212(16) -0.0012(13) 0.0058(13) 0.0023(13)
C7 0.0132(13) 0.0111(13) 0.0139(14) -0.0017(11) -0.0025(11) 0.0002(11)
C27 0.0172(14) 0.0156(14) 0.0208(15) 0.0018(12) 0.0043(12) -0.0032(11)
C16 0.0315(17) 0.0218(16) 0.0235(17) 0.0052(13) 0.0125(14) 0.0082(14)
C19 0.0133(13) 0.0124(14) 0.0168(14) -0.0015(11) 0.0016(11) 0.0004(11)
C3 0.0170(14) 0.0147(14) 0.0236(16) -0.0043(12) -0.0011(12) 0.0026(12)
C17 0.0191(15) 0.0209(16) 0.0259(16) 0.0091(13) 0.0078(12) 0.0059(12)
C24 0.0165(14) 0.0152(14) 0.0177(15) -0.0016(12) 0.0026(12) 0.0004(11)
C20 0.0182(14) 0.0129(14) 0.0172(15) -0.0021(11) 0.0049(12) -0.0005(11)
C6 0.0176(14) 0.0149(14) 0.0136(14) -0.0016(11) 0.0006(11) 0.0001(11)
C5 0.0236(15) 0.0179(15) 0.0165(15) 0.0004(12) -0.0013(12) -0.0020(12)
C29 0.0230(15) 0.0226(16) 0.0146(14) 0.0022(12) 0.0027(12) -0.0013(13)
C18 0.0164(14) 0.0138(14) 0.0208(15) 0.0051(12) 0.0010(12) 0.0022(11)
C32 0.0197(15) 0.0208(15) 0.0167(15) 0.0000(12) 0.0008(12) 0.0007(12)
C25 0.0150(13) 0.0115(14) 0.0154(14) -0.0023(11) 0.0008(11) 0.0021(11)
C34 0.0188(15) 0.0214(16) 0.0280(17) 0.0044(13) -0.0045(13) -0.0041(13)
C14 0.0191(14) 0.0165(15) 0.0206(15) 0.0037(12) 0.0027(12) 0.0002(12)
C11 0.0171(14) 0.0178(15) 0.0203(15) 0.0054(12) 0.0022(12) -0.0024(12)
C8 0.0099(12) 0.0171(14) 0.0143(14) -0.0016(11) -0.0006(11) -0.0004(11)
C28 0.0225(15) 0.0256(17) 0.0196(15) 0.0048(13) 0.0084(13) -0.0034(13)
C21 0.0179(14) 0.0243(16) 0.0211(16) -0.0073(13) 0.0002(12) -0.0051(12)
C23 0.0234(15) 0.0210(16) 0.0167(15) -0.0008(12) 0.0055(12) -0.0017(13)
C33 0.0266(16) 0.0181(15) 0.0212(16) -0.0033(13) -0.0030(13) -0.0017(13)
C22 0.0266(16) 0.0293(18) 0.0162(15) -0.0049(13) -0.0021(13) -0.0029(14)
C35 0.0163(14) 0.0278(17) 0.0209(16) 0.0038(13) 0.0008(12) -0.0013(13)
C4 0.0232(15) 0.0134(14) 0.0240(16) -0.0004(12) -0.0052(13) 0.0007(12)
C10 0.0180(14) 0.0251(17) 0.0186(15) 0.0057(13) 0.0042(12) -0.0020(12)
C36 0.0174(14) 0.0215(15) 0.0177(15) 0.0001(12) -0.0012(12) 0.0019(12)
C9 0.0135(14) 0.0224(15) 0.0180(15) 0.0014(12) 0.0028(12) 0.0012(12)
C42 0.0328(18) 0.0320(19) 0.0270(18) -0.0011(15) 0.0050(15) 0.0006(15)
C41 0.033(2) 0.044(2) 0.055(3) -0.019(2) 0.0142(18) -0.0083(17)
B1 0.0186(17) 0.0186(17) 0.0244(18) -0.0016(14) 0.0029(14) -0.0004(14)
B2 0.0271(19) 0.036(2) 0.0182(18) 0.0072(16) 0.0027(15) 0.0012(16)

loop_
_atom_type_symbol
_atom_type_description
_atom_type_scat_dispersion_real
_atom_type_scat_dispersion_imag
_atom_type_scat_source
C C 0.0033 0.0016 'International Tables Vol C Tables 4.2.6.8 and 6.1.1.4'
H H 0.0000 0.0000 'International Tables Vol C Tables 4.2.6.8 and 6.1.1.4'
B B 0.0013 0.0007 'International Tables Vol C Tables 4.2.6.8 and 6.1.1.4'
F F 0.0171 0.0103 'International Tables Vol C Tables 4.2.6.8 and 6.1.1.4'
Fe Fe 0.3463 0.8444 'International Tables Vol C Tables 4.2.6.8 and 6.1.1.4'
N N 0.0061 0.0033 'International Tables Vol C Tables 4.2.6.8 and 6.1.1.4'
O O 0.0106 0.0060 'International Tables Vol C Tables 4.2.6.8 and 6.1.1.4'

loop_
_geom_angle_atom_site_label_1
_geom_angle_atom_site_label_2
_geom_angle_atom_site_label_3
_geom_angle
_geom_angle_site_symmetry_1
_geom_angle_site_symmetry_3
_geom_angle_publ_flag
N5 Fe1 N9 102.45(10) . . ?
N5 Fe1 N1 100.07(10) . . ?
N5 Fe1 N4 79.87(10) . . ?
N5 Fe1 N10 78.07(10) . . ?
N5 Fe1 N2 175.65(10) . . ?
N9 Fe1 N1 157.41(10) . . ?
N9 Fe1 N4 96.18(10) . . ?
N9 Fe1 N10 87.67(10) . . ?
N1 Fe1 N4 89.41(9) . . ?
N10 Fe1 N1 95.34(9) . . ?
N10 Fe1 N4 157.93(10) . . ?
N2 Fe1 N9 78.01(10) . . ?
N2 Fe1 N1 79.66(10) . . ?
N2 Fe1 N4 95.77(10) . . ?
N2 Fe1 N10 106.28(10) . . ?
H2A O2 H2B 104(5) . . ?
H3A O3 H3B 99(4) . . ?
C30 N5 Fe1 117.68(19) . . ?
C30 N5 C26 120.6(2) . . ?
C26 N5 Fe1 121.66(19) . . ?
N3 N9 Fe1 119.67(18) . . ?
N3 N9 C13 113.9(2) . . ?
C13 N9 Fe1 125.28(18) . . ?
C1 N1 Fe1 113.39(19) . . ?
C1 N1 C7 105.9(2) . . ?
C7 N1 Fe1 140.73(19) . . ?
N9 N3 C12 110.2(2) . . ?
C41 O1 H1 109.5 . . ?
N10 N6 C30 111.3(2) . . ?
C1 N7 C2 106.5(2) . . ?
C19 N4 Fe1 112.95(18) . . ?
C19 N4 C25 105.5(2) . . ?
C25 N4 Fe1 141.53(19) . . ?
N6 N10 Fe1 118.38(18) . . ?
N6 N10 C31 112.4(2) . . ?
C31 N10 Fe1 128.41(19) . . ?
C12 N2 Fe1 117.13(19) . . ?
C12 N2 C8 121.1(2) . . ?
C8 N2 Fe1 121.43(19) . . ?
C19 N8 C20 106.6(2) . . ?
H4A O4 H4B 113(6) . . ?
N5 C30 N6 114.4(2) . . ?
N5 C30 C29 121.6(3) . . ?
C29 C30 N6 124.0(3) . . ?
N2 C12 N3 114.5(2) . . ?
N2 C12 C11 121.3(3) . . ?
C11 C12 N3 124.3(3) . . ?
N7 C2 C7 107.0(2) . . ?
N7 C2 C3 130.9(3) . . ?
C3 C2 C7 122.1(3) . . ?
N1 C1 N7 112.8(2) . . ?
N1 C1 C8 116.7(2) . . ?
N7 C1 C8 130.4(3) . . ?
C18 C13 N9 118.5(3) . . ?
C14 C13 N9 120.0(3) . . ?
C14 C13 C18 121.5(3) . . ?
C32 C31 N10 119.7(3) . . ?
C36 C31 N10 119.4(3) . . ?
C36 C31 C32 120.9(3) . . ?
N5 C26 C27 121.0(3) . . ?
N5 C26 C19 108.4(2) . . ?
C27 C26 C19 130.5(3) . . ?
C16 C15 H15 119.9 . . ?
C14 C15 H15 119.9 . . ?
C14 C15 C16 120.2(3) . . ?
N1 C7 C2 107.8(2) . . ?
N1 C7 C6 131.3(3) . . ?
C6 C7 C2 121.0(3) . . ?
C26 C27 H27 121.0 . . ?
C26 C27 C28 118.1(3) . . ?
C28 C27 H27 121.0 . . ?
C15 C16 H16 119.9 . . ?
C17 C16 C15 120.1(3) . . ?
C17 C16 H16 119.9 . . ?
N4 C19 N8 113.1(2) . . ?
N4 C19 C26 117.0(2) . . ?
N8 C19 C26 129.8(3) . . ?
C2 C3 H3 121.8 . . ?
C4 C3 C2 116.4(3) . . ?
C4 C3 H3 121.8 . . ?
C16 C17 H17 119.7 . . ?
C16 C17 C18 120.6(3) . . ?
C18 C17 H17 119.7 . . ?
C25 C24 H24 121.3 . . ?
C23 C24 H24 121.3 . . ?
C23 C24 C25 117.5(3) . . ?
N8 C20 C25 106.9(2) . . ?
N8 C20 C21 130.8(3) . . ?
C21 C20 C25 122.3(3) . . ?
C7 C6 H6 121.6 . . ?
C5 C6 C7 116.8(3) . . ?
C5 C6 H6 121.6 . . ?
C6 C5 H5 119.1 . . ?
C6 C5 C4 121.8(3) . . ?
C4 C5 H5 119.1 . . ?
C30 C29 H29 121.1 . . ?
C30 C29 C28 117.9(3) . . ?
C28 C29 H29 121.1 . . ?
C13 C18 H18 120.6 . . ?
C17 C18 C13 118.7(3) . . ?
C17 C18 H18 120.6 . . ?
C31 C32 H32 120.4 . . ?
C33 C32 C31 119.2(3) . . ?
C33 C32 H32 120.4 . . ?
N4 C25 C20 107.9(2) . . ?
C24 C25 N4 131.7(3) . . ?
C24 C25 C20 120.4(3) . . ?
C33 C34 H34 119.7 . . ?
C35 C34 H34 119.7 . . ?
C35 C34 C33 120.5(3) . . ?
C13 C14 H14 120.6 . . ?
C15 C14 C13 118.8(3) . . ?
C15 C14 H14 120.6 . . ?
C12 C11 H11 121.0 . . ?
C12 C11 C10 118.1(3) . . ?
C10 C11 H11 121.0 . . ?
N2 C8 C1 108.3(2) . . ?
N2 C8 C9 120.9(3) . . ?
C9 C8 C1 130.8(3) . . ?
C27 C28 H28 119.6 . . ?
C29 C28 C27 120.8(3) . . ?
C29 C28 H28 119.6 . . ?
C20 C21 H21 121.8 . . ?
C22 C21 C20 116.4(3) . . ?
C22 C21 H21 121.8 . . ?
C24 C23 H23 119.2 . . ?
C24 C23 C22 121.6(3) . . ?
C22 C23 H23 119.2 . . ?
C32 C33 H33 120.0 . . ?
C34 C33 C32 119.9(3) . . ?
C34 C33 H33 120.0 . . ?
C21 C22 C23 121.8(3) . . ?
C21 C22 H22 119.1 . . ?
C23 C22 H22 119.1 . . ?
C34 C35 H35 119.8 . . ?
C34 C35 C36 120.4(3) . . ?
C36 C35 H35 119.8 . . ?
C3 C4 C5 122.0(3) . . ?
C3 C4 H4 119.0 . . ?
C5 C4 H4 119.0 . . ?
C11 C10 H10 119.6 . . ?
C11 C10 C9 120.7(3) . . ?
C9 C10 H10 119.6 . . ?
C31 C36 H36 120.5 . . ?
C35 C36 C31 119.0(3) . . ?
C35 C36 H36 120.5 . . ?
C8 C9 C10 117.9(3) . . ?
C8 C9 H9 121.0 . . ?
C10 C9 H9 121.0 . . ?
H42A C42 H42B 109.5 . . ?
H42A C42 H42C 109.5 . . ?
H42B C42 H42C 109.5 . . ?
C41 C42 H42A 109.5 . . ?
C41 C42 H42B 109.5 . . ?
C41 C42 H42C 109.5 . . ?
O1 C41 C42 109.8(3) . . ?
O1 C41 H41A 109.7 . . ?
O1 C41 H41B 109.7 . . ?
C42 C41 H41A 109.7 . . ?
C42 C41 H41B 109.7 . . ?
H41A C41 H41B 108.2 . . ?
F2 B1 F3 109.9(3) . . ?
F2 B1 F4 110.1(3) . . ?
F2 B1 F1 109.5(3) . . ?
F3 B1 F4 109.9(3) . . ?
F3 B1 F1 109.5(3) . . ?
F4 B1 F1 108.0(3) . . ?
F5 B2 F8 107.9(3) . . ?
F6 B2 F5 111.7(3) . . ?
F6 B2 F8 111.7(3) . . ?
F6 B2 F7 112.8(4) . . ?
F7 B2 F5 105.6(3) . . ?
F7 B2 F8 106.8(3) . . ?

loop_
_geom_bond_atom_site_label_1
_geom_bond_atom_site_label_2
_geom_bond_distance
_geom_bond_site_symmetry_2
_geom_bond_publ_flag
Fe1 N5 1.875(2) . ?
Fe1 N9 1.939(2) . ?
Fe1 N1 1.986(2) . ?
Fe1 N4 1.998(2) . ?
Fe1 N10 1.959(2) . ?
Fe1 N2 1.882(2) . ?
F2 B1 1.380(4) . ?
F3 B1 1.391(4) . ?
F4 B1 1.396(4) . ?
F1 B1 1.402(4) . ?
O2 H2A 0.85(5) . ?
O2 H2B 0.69(4) . ?
O3 H3A 0.95(5) . ?
O3 H3B 0.79(5) . ?
N5 C30 1.341(4) . ?
N5 C26 1.352(4) . ?
N9 N3 1.291(3) . ?
N9 C13 1.440(4) . ?
F5 B2 1.384(4) . ?
N1 C1 1.338(4) . ?
N1 C7 1.389(4) . ?
N3 C12 1.397(4) . ?
O1 H1 0.8400 . ?
O1 C41 1.437(5) . ?
N6 N10 1.293(3) . ?
N6 C30 1.392(4) . ?
N7 C2 1.382(4) . ?
N7 C1 1.344(4) . ?
N4 C19 1.337(4) . ?
N4 C25 1.396(4) . ?
F8 B2 1.399(5) . ?
N10 C31 1.435(4) . ?
N2 C12 1.340(4) . ?
N2 C8 1.348(4) . ?
N8 C19 1.344(4) . ?
N8 C20 1.380(4) . ?
O4 H4A 0.82(8) . ?
O4 H4B 0.92(6) . ?
F6 B2 1.332(5) . ?
F7 B2 1.376(5) . ?
C30 C29 1.386(4) . ?
C12 C11 1.384(4) . ?
C2 C7 1.406(4) . ?
C2 C3 1.398(4) . ?
C1 C8 1.452(4) . ?
C13 C18 1.390(4) . ?
C13 C14 1.390(4) . ?
C31 C32 1.394(4) . ?
C31 C36 1.393(4) . ?
C26 C27 1.385(4) . ?
C26 C19 1.451(4) . ?
C15 H15 0.9500 . ?
C15 C16 1.392(5) . ?
C15 C14 1.385(4) . ?
C7 C6 1.399(4) . ?
C27 H27 0.9500 . ?
C27 C28 1.393(4) . ?
C16 H16 0.9500 . ?
C16 C17 1.381(5) . ?
C3 H3 0.9500 . ?
C3 C4 1.377(5) . ?
C17 H17 0.9500 . ?
C17 C18 1.382(4) . ?
C24 H24 0.9500 . ?
C24 C25 1.392(4) . ?
C24 C23 1.377(4) . ?
C20 C25 1.407(4) . ?
C20 C21 1.390(4) . ?
C6 H6 0.9500 . ?
C6 C5 1.381(4) . ?
C5 H5 0.9500 . ?
C5 C4 1.410(4) . ?
C29 H29 0.9500 . ?
C29 C28 1.387(4) . ?
C18 H18 0.9500 . ?
C32 H32 0.9500 . ?
C32 C33 1.390(4) . ?
C34 H34 0.9500 . ?
C34 C33 1.389(5) . ?
C34 C35 1.379(5) . ?
C14 H14 0.9500 . ?
C11 H11 0.9500 . ?
C11 C10 1.388(4) . ?
C8 C9 1.387(4) . ?
C28 H28 0.9500 . ?
C21 H21 0.9500 . ?
C21 C22 1.380(5) . ?
C23 H23 0.9500 . ?
C23 C22 1.405(4) . ?
C33 H33 0.9500 . ?
C22 H22 0.9500 . ?
C35 H35 0.9500 . ?
C35 C36 1.388(4) . ?
C4 H4 0.9500 . ?
C10 H10 0.9500 . ?
C10 C9 1.397(4) . ?
C36 H36 0.9500 . ?
C9 H9 0.9500 . ?
C42 H42A 0.9800 . ?
C42 H42B 0.9800 . ?
C42 H42C 0.9800 . ?
C42 C41 1.484(5) . ?
C41 H41A 0.9900 . ?
C41 H41B 0.9900 . ?

loop_
_geom_torsion_atom_site_label_1
_geom_torsion_atom_site_label_2
_geom_torsion_atom_site_label_3
_geom_torsion_atom_site_label_4
_geom_torsion
_geom_torsion_site_symmetry_1
_geom_torsion_site_symmetry_2
_geom_torsion_site_symmetry_3
_geom_torsion_site_symmetry_4
_geom_torsion_publ_flag
Fe1 N5 C30 N6 2.2(3) . . . . ?
Fe1 N5 C30 C29 -176.8(2) . . . . ?
Fe1 N5 C26 C27 177.9(2) . . . . ?
Fe1 N5 C26 C19 0.7(3) . . . . ?
Fe1 N9 N3 C12 -5.4(3) . . . . ?
Fe1 N9 C13 C18 57.5(3) . . . . ?
Fe1 N9 C13 C14 -121.5(3) . . . . ?
Fe1 N1 C1 N7 -179.74(18) . . . . ?
Fe1 N1 C1 C8 -2.8(3) . . . . ?
Fe1 N1 C7 C2 178.8(2) . . . . ?
Fe1 N1 C7 C6 0.6(5) . . . . ?
Fe1 N4 C19 N8 -179.14(19) . . . . ?
Fe1 N4 C19 C26 -2.7(3) . . . . ?
Fe1 N4 C25 C24 -0.5(5) . . . . ?
Fe1 N4 C25 C20 177.6(2) . . . . ?
Fe1 N10 C31 C32 -139.2(2) . . . . ?
Fe1 N10 C31 C36 40.5(4) . . . . ?
Fe1 N2 C12 N3 -6.7(3) . . . . ?
Fe1 N2 C12 C11 173.3(2) . . . . ?
Fe1 N2 C8 C1 6.9(3) . . . . ?
Fe1 N2 C8 C9 -173.0(2) . . . . ?
N5 C30 C29 C28 -1.2(4) . . . . ?
N5 C26 C27 C28 -1.1(4) . . . . ?
N5 C26 C19 N4 1.4(3) . . . . ?
N5 C26 C19 N8 177.1(3) . . . . ?
N9 Fe1 N5 C30 81.6(2) . . . . ?
N9 Fe1 N5 C26 -95.8(2) . . . . ?
N9 Fe1 N2 C12 2.92(19) . . . . ?
N9 Fe1 N2 C8 176.5(2) . . . . ?
N9 N3 C12 N2 7.5(3) . . . . ?
N9 N3 C12 C11 -172.5(3) . . . . ?
N9 C13 C18 C17 -179.6(3) . . . . ?
N9 C13 C14 C15 178.0(3) . . . . ?
N1 Fe1 N5 C30 -96.6(2) . . . . ?
N1 Fe1 N5 C26 85.9(2) . . . . ?
N1 Fe1 N2 C12 179.5(2) . . . . ?
N1 Fe1 N2 C8 -6.9(2) . . . . ?
N1 C1 C8 N2 -2.2(3) . . . . ?
N1 C1 C8 C9 177.7(3) . . . . ?
N1 C7 C6 C5 177.2(3) . . . . ?
N3 N9 C13 C18 -135.0(3) . . . . ?
N3 N9 C13 C14 46.0(3) . . . . ?
N3 C12 C11 C10 -179.8(3) . . . . ?
N6 N10 C31 C32 30.2(4) . . . . ?
N6 N10 C31 C36 -150.1(3) . . . . ?
N6 C30 C29 C28 179.8(3) . . . . ?
N7 C2 C7 N1 0.7(3) . . . . ?
N7 C2 C7 C6 179.2(2) . . . . ?
N7 C2 C3 C4 -178.1(3) . . . . ?
N7 C1 C8 N2 174.1(3) . . . . ?
N7 C1 C8 C9 -6.0(5) . . . . ?
N4 Fe1 N5 C30 175.8(2) . . . . ?
N4 Fe1 N5 C26 -1.7(2) . . . . ?
N4 Fe1 N2 C12 -92.2(2) . . . . ?
N4 Fe1 N2 C8 81.4(2) . . . . ?
N10 Fe1 N5 C30 -3.3(2) . . . . ?
N10 Fe1 N5 C26 179.3(2) . . . . ?
N10 Fe1 N2 C12 86.9(2) . . . . ?
N10 Fe1 N2 C8 -99.5(2) . . . . ?
N10 N6 C30 N5 1.2(3) . . . . ?
N10 N6 C30 C29 -179.8(3) . . . . ?
N10 C31 C32 C33 179.1(3) . . . . ?
N10 C31 C36 C35 -179.5(3) . . . . ?
N2 C12 C11 C10 0.3(4) . . . . ?
N2 C8 C9 C10 -0.3(4) . . . . ?
N8 C20 C25 N4 1.5(3) . . . . ?
N8 C20 C25 C24 179.9(3) . . . . ?
N8 C20 C21 C22 -178.5(3) . . . . ?
C30 N5 C26 C27 0.5(4) . . . . ?
C30 N5 C26 C19 -176.7(2) . . . . ?
C30 N6 N10 Fe1 -4.0(3) . . . . ?
C30 N6 N10 C31 -174.5(2) . . . . ?
C30 C29 C28 C27 0.6(5) . . . . ?
C12 N2 C8 C1 -179.7(2) . . . . ?
C12 N2 C8 C9 0.4(4) . . . . ?
C12 C11 C10 C9 -0.2(4) . . . . ?
C2 N7 C1 N1 0.8(3) . . . . ?
C2 N7 C1 C8 -175.6(3) . . . . ?
C2 C7 C6 C5 -0.9(4) . . . . ?
C2 C3 C4 C5 -0.2(4) . . . . ?
C1 N1 C7 C2 -0.2(3) . . . . ?
C1 N1 C7 C6 -178.5(3) . . . . ?
C1 N7 C2 C7 -0.9(3) . . . . ?
C1 N7 C2 C3 176.8(3) . . . . ?
C1 C8 C9 C10 179.8(3) . . . . ?
C13 N9 N3 C12 -173.6(2) . . . . ?
C31 C32 C33 C34 0.3(4) . . . . ?
C26 N5 C30 N6 179.7(2) . . . . ?
C26 N5 C30 C29 0.7(4) . . . . ?
C26 C27 C28 C29 0.5(5) . . . . ?
C15 C16 C17 C18 -0.8(5) . . . . ?
C7 N1 C1 N7 -0.4(3) . . . . ?
C7 N1 C1 C8 176.5(2) . . . . ?
C7 C2 C3 C4 -0.7(4) . . . . ?
C7 C6 C5 C4 0.0(4) . . . . ?
C27 C26 C19 N4 -175.5(3) . . . . ?
C27 C26 C19 N8 0.2(5) . . . . ?
C16 C15 C14 C13 1.7(5) . . . . ?
C16 C17 C18 C13 1.5(4) . . . . ?
C19 N4 C25 C24 -179.0(3) . . . . ?
C19 N4 C25 C20 -0.9(3) . . . . ?
C19 N8 C20 C25 -1.6(3) . . . . ?
C19 N8 C20 C21 175.7(3) . . . . ?
C19 C26 C27 C28 175.5(3) . . . . ?
C3 C2 C7 N1 -177.2(2) . . . . ?
C3 C2 C7 C6 1.2(4) . . . . ?
C24 C23 C22 C21 1.9(5) . . . . ?
C20 N8 C19 N4 1.1(3) . . . . ?
C20 N8 C19 C26 -174.7(3) . . . . ?
C20 C21 C22 C23 -0.4(5) . . . . ?
C6 C5 C4 C3 0.6(5) . . . . ?
C18 C13 C14 C15 -1.0(4) . . . . ?
C32 C31 C36 C35 0.2(4) . . . . ?
C25 N4 C19 N8 -0.1(3) . . . . ?
C25 N4 C19 C26 176.3(2) . . . . ?
C25 C24 C23 C22 -1.2(5) . . . . ?
C25 C20 C21 C22 -1.7(4) . . . . ?
C34 C35 C36 C31 0.5(4) . . . . ?
C14 C13 C18 C17 -0.6(4) . . . . ?
C14 C15 C16 C17 -0.8(5) . . . . ?
C11 C10 C9 C8 0.2(4) . . . . ?
C8 N2 C12 N3 179.7(2) . . . . ?
C8 N2 C12 C11 -0.4(4) . . . . ?
C21 C20 C25 N4 -176.0(3) . . . . ?
C21 C20 C25 C24 2.4(4) . . . . ?
C23 C24 C25 N4 177.0(3) . . . . ?
C23 C24 C25 C20 -0.9(4) . . . . ?
C33 C34 C35 C36 -0.8(5) . . . . ?
C35 C34 C33 C32 0.4(5) . . . . ?
C36 C31 C32 C33 -0.6(4) . . . . ?
